data_4132160
loop_
_publ_author_name
'Hartrampf, Nina'
'Winter, Nils'
'Pupo, Gabriele'
'Stoltz, Brian M.'
'Trauner, Dirk'

_publ_section_title
;
 Total Synthesis of the Norhasubanan Alkaloid Stephadiamine.
;
_journal_issue 28
_journal_name_full 'Journal of the American Chemical Society'
_journal_page_first 8675
_journal_page_last 8680
_journal_paper_doi 10.1021/jacs.8b01918
_journal_volume 140
_journal_year 2018
_chemical_absolute_configuration unk
_chemical_formula_moiety 'C19 H23 N O5'
_chemical_formula_sum 'C19 H23 N O5'
_chemical_formula_weight 345.38
_chemical_name_common NV472cr
_space_group_crystal_system monoclinic
_space_group_IT_number 5
_space_group_name_Hall 'C 2y'
_space_group_name_H-M_alt 'C 1 2 1'
_atom_sites_solution_hydrogens mixed
_audit_block_code C19H23NO5_tv366_trauner
_audit_creation_method SHELXL-2014
_audit_update_record 02-Oct-15
_cell_angle_alpha 90
_cell_angle_beta 96.3846(9)
_cell_angle_gamma 90
_cell_formula_units_Z 4
_cell_length_a 25.0443(7)
_cell_length_b 6.8179(2)
_cell_length_c 10.1504(3)
_cell_measurement_reflns_used 9664
_cell_measurement_temperature 100(2)
_cell_measurement_theta_max 26.4044
_cell_measurement_theta_min 2.7370
_cell_volume 1722.43(9)
_computing_cell_refinement 'APEX2 v2012.4-3 (Bruker AXS)'
_computing_data_collection 'Bruker Instrument Service v3.0.21'
_computing_data_reduction 'SAINT V8.18C (Bruker AXS Inc., 2011)'
_computing_structure_refinement
;
Sheldrick, G. M. (2008).
<i>Acta Cryst.</i> A<b>64</b>, 112--122.
;
_computing_structure_solution
;
A. Altomare, M. C. Burla, M. Camalli, G. L. Cascarano, C. Giacovazzo, A.
Guagliardi, A. G. G. Moliterni, G. Polidori, R. Spagna: SIR97: a new tool for
crystal structure determination and refinement; J. Appl. Crystallogr. 1999,
32, 115-119.
;
_diffrn_ambient_temperature 100(2)
_diffrn_detector_area_resol_mean 10.4167
_diffrn_measured_fraction_theta_full 0.995
_diffrn_measured_fraction_theta_max 0.995
_diffrn_measurement_device 'fixed-chi three-circle diffractometer'
_diffrn_measurement_device_type 'Bruker D8Venture'
_diffrn_measurement_method 'mix of phi and omega scans'
_diffrn_radiation_collimation 'focusing mirrors'
_diffrn_radiation_monochromator 'focusing mirrors'
_diffrn_radiation_type MoK\a
_diffrn_radiation_wavelength 0.71073
_diffrn_reflns_av_R_equivalents 0.0317
_diffrn_reflns_av_unetI/netI 0.0257
_diffrn_reflns_Laue_measured_fraction_full 0.995
_diffrn_reflns_Laue_measured_fraction_max 0.995
_diffrn_reflns_limit_h_max 31
_diffrn_reflns_limit_h_min -31
_diffrn_reflns_limit_k_max 8
_diffrn_reflns_limit_k_min -8
_diffrn_reflns_limit_l_max 12
_diffrn_reflns_limit_l_min -12
_diffrn_reflns_number 16167
_diffrn_reflns_point_group_measured_fraction_full 0.994
_diffrn_reflns_point_group_measured_fraction_max 0.994
_diffrn_reflns_theta_full 26.405
_diffrn_reflns_theta_max 26.43
_diffrn_reflns_theta_min 3.098
_diffrn_source 'rotating anode (TXS)'
_diffrn_source_current 50
_diffrn_source_power 2.5
_diffrn_source_type 'Bruker TXS'
_diffrn_source_voltage 50
_exptl_absorpt_coefficient_mu 0.096
_exptl_absorpt_correction_T_max 0.9585
_exptl_absorpt_correction_T_min 0.9095
_exptl_absorpt_correction_type multi-scan
_exptl_absorpt_process_details 'SADABS V2014/4 (Bruker AXS Inc.)'
_exptl_crystal_colour colourless
_exptl_crystal_density_diffrn 1.332
_exptl_crystal_density_method 'not measured'
_exptl_crystal_description block
_exptl_crystal_F_000 736
_exptl_crystal_size_max 0.100
_exptl_crystal_size_mid 0.080
_exptl_crystal_size_min 0.040
_refine_diff_density_max 0.183
_refine_diff_density_min -0.179
_refine_diff_density_rms 0.040
_refine_ls_abs_structure_details
;
 Flack x determined using 1472 quotients [(I+)-(I-)]/[(I+)+(I-)]
 (Parsons, Flack and Wagner, Acta Cryst. B69 (2013) 249-259).
;
_refine_ls_abs_structure_Flack 0.2(3)
_refine_ls_extinction_method none
_refine_ls_goodness_of_fit_ref 1.057
_refine_ls_hydrogen_treatment mixed
_refine_ls_matrix_type full
_refine_ls_number_parameters 233
_refine_ls_number_reflns 3536
_refine_ls_number_restraints 1
_refine_ls_restrained_S_all 1.057
_refine_ls_R_factor_all 0.0353
_refine_ls_R_factor_gt 0.0325
_refine_ls_shift/su_max 0.000
_refine_ls_shift/su_mean 0.000
_refine_ls_structure_factor_coef Fsqd
_refine_ls_weighting_details 'w=1/[\s^2^(Fo^2^)+(0.0438P)^2^+0.6259P] where P=(Fo^2^+2Fc^2^)/3'
_refine_ls_weighting_scheme calc
_refine_ls_wR_factor_gt 0.0772
_refine_ls_wR_factor_ref 0.0785
_reflns_Friedel_coverage 0.836
_reflns_Friedel_fraction_full 0.991
_reflns_Friedel_fraction_max 0.991
_reflns_number_gt 3359
_reflns_number_total 3536
_reflns_threshold_expression 'I > 2\s(I)'
_cod_data_source_file ja8b01918_si_002.cif
_cod_data_source_block tv366
_cod_original_sg_symbol_H-M 'C 2'
_cod_database_code 4132160
_shelx_space_group_comment
;
The symmetry employed for this shelxl refinement is uniquely defined
by the following loop, which should always be used as a source of
symmetry information in preference to the above space-group names.
They are only intended as comments.
;
_shelxl_version_number 2014-3

loop_
_space_group_symop_operation_xyz
'x, y, z'
'-x, y, -z'
'x+1/2, y+1/2, z'
'-x+1/2, y+1/2, -z'

loop_
_atom_site_label
_atom_site_type_symbol
_atom_site_fract_x
_atom_site_fract_y
_atom_site_fract_z
_atom_site_U_iso_or_equiv
_atom_site_adp_type
_atom_site_occupancy
_atom_site_site_symmetry_order
_atom_site_calc_flag
_atom_site_refinement_flags_posn
_atom_site_refinement_flags_adp
C1 C 0.42105(8) 0.3643(3) 0.00941(19) 0.0144(4) Uani 1 1 d . .
C2 C 0.36476(8) 0.3820(3) 0.04721(18) 0.0170(4) Uani 1 1 d . .
H2A H 0.3403 0.2920 -0.0069 0.020 Uiso 1 1 calc R U
H2B H 0.3514 0.5178 0.0328 0.020 Uiso 1 1 calc R U
C3 C 0.36762(8) 0.3269(3) 0.19627(19) 0.0133(4) Uani 1 1 d . .
C4 C 0.43054(7) 0.3132(3) 0.24210(19) 0.0128(4) Uani 1 1 d . .
C5 C 0.43942(8) 0.0981(3) 0.2937(2) 0.0165(4) Uani 1 1 d . .
H5 H 0.4318 0.0938 0.3883 0.020 Uiso 1 1 calc R U
C6 C 0.39551(8) -0.0171(3) 0.2106(2) 0.0198(4) Uani 1 1 d . .
H6A H 0.3897 -0.1470 0.2502 0.024 Uiso 1 1 calc R U
H6B H 0.4043 -0.0352 0.1186 0.024 Uiso 1 1 calc R U
C7 C 0.34657(9) 0.1156(3) 0.2150(2) 0.0197(5) Uani 1 1 d . .
H7A H 0.3318 0.1030 0.3012 0.024 Uiso 1 1 calc R U
H7B H 0.3181 0.0816 0.1431 0.024 Uiso 1 1 calc R U
C8 C 0.49674(8) 0.0324(3) 0.2877(2) 0.0181(4) Uani 1 1 d . .
C9 C 0.55610(9) -0.1410(4) 0.1652(2) 0.0285(5) Uani 1 1 d . .
H9A H 0.5560 -0.2160 0.0828 0.043 Uiso 1 1 calc R U
H9B H 0.5700 -0.2233 0.2404 0.043 Uiso 1 1 calc R U
H9C H 0.5790 -0.0251 0.1614 0.043 Uiso 1 1 calc R U
C10 C 0.33772(8) 0.4715(3) 0.27586(19) 0.0135(4) Uani 1 1 d . .
C11 C 0.28389(8) 0.5138(3) 0.23312(19) 0.0155(4) Uani 1 1 d . .
C12 C 0.25390(8) 0.6417(3) 0.3036(2) 0.0170(4) Uani 1 1 d . .
C13 C 0.27798(9) 0.7293(3) 0.4189(2) 0.0192(4) Uani 1 1 d . .
H13 H 0.2584 0.8184 0.4670 0.023 Uiso 1 1 calc R U
C14 C 0.33105(9) 0.6848(3) 0.4627(2) 0.0186(4) Uani 1 1 d . .
H14 H 0.3474 0.7446 0.5416 0.022 Uiso 1 1 calc R U
C15 C 0.36108(8) 0.5559(3) 0.39501(19) 0.0154(4) Uani 1 1 d . .
C16 C 0.41771(8) 0.5039(3) 0.4501(2) 0.0190(4) Uani 1 1 d . .
H16A H 0.4172 0.3833 0.5043 0.023 Uiso 1 1 calc R U
H16B H 0.4330 0.6112 0.5083 0.023 Uiso 1 1 calc R U
C17 C 0.45307(8) 0.4709(3) 0.3391(2) 0.0165(4) Uani 1 1 d . .
H17A H 0.4563 0.5954 0.2906 0.020 Uiso 1 1 calc R U
H17B H 0.4895 0.4318 0.3783 0.020 Uiso 1 1 calc R U
C18 C 0.21703(9) 0.3014(4) 0.1248(3) 0.0326(6) Uani 1 1 d . .
H18A H 0.1838 0.3770 0.1250 0.049 Uiso 1 1 calc R U
H18B H 0.2234 0.2254 0.2070 0.049 Uiso 1 1 calc R U
H18C H 0.2138 0.2120 0.0487 0.049 Uiso 1 1 calc R U
C19 C 0.16882(10) 0.7838(5) 0.3285(2) 0.0332(6) Uani 1 1 d . .
H19A H 0.1831 0.9173 0.3406 0.050 Uiso 1 1 calc R U
H19B H 0.1684 0.7211 0.4152 0.050 Uiso 1 1 calc R U
H19C H 0.1322 0.7891 0.2832 0.050 Uiso 1 1 calc R U
N1 N 0.45475(7) 0.3338(3) 0.11846(16) 0.0141(4) Uani 1 1 d . .
H1 H 0.4899(11) 0.339(4) 0.117(2) 0.021(6) Uiso 1 1 d . .
O1 O 0.43395(5) 0.3807(2) -0.10424(13) 0.0185(3) Uani 1 1 d . .
O2 O 0.50193(6) -0.0800(2) 0.18138(15) 0.0226(4) Uani 1 1 d . .
O3 O 0.53413(6) 0.0780(3) 0.36685(16) 0.0296(4) Uani 1 1 d . .
O4 O 0.26114(5) 0.4328(2) 0.11546(14) 0.0197(3) Uani 1 1 d . .
O5 O 0.20211(6) 0.6732(3) 0.25046(15) 0.0246(4) Uani 1 1 d . .

loop_
_atom_site_aniso_label
_atom_site_aniso_U_11
_atom_site_aniso_U_22
_atom_site_aniso_U_33
_atom_site_aniso_U_23
_atom_site_aniso_U_13
_atom_site_aniso_U_12
C1 0.0139(9) 0.0121(9) 0.0173(9) 0.0002(8) 0.0020(8) 0.0009(7)
C2 0.0114(9) 0.0257(12) 0.0138(9) 0.0004(8) 0.0011(7) 0.0033(8)
C3 0.0102(8) 0.0134(10) 0.0164(9) -0.0002(8) 0.0017(7) -0.0014(7)
C4 0.0108(9) 0.0133(9) 0.0148(9) 0.0028(8) 0.0030(7) 0.0009(7)
C5 0.0181(10) 0.0151(10) 0.0169(10) 0.0045(8) 0.0050(8) 0.0028(8)
C6 0.0194(10) 0.0129(10) 0.0280(11) 0.0013(8) 0.0063(9) 0.0004(8)
C7 0.0166(10) 0.0148(10) 0.0283(12) 0.0000(8) 0.0053(9) -0.0019(8)
C8 0.0211(11) 0.0156(10) 0.0177(10) 0.0064(8) 0.0032(9) 0.0046(8)
C9 0.0243(11) 0.0270(12) 0.0355(12) -0.0002(11) 0.0095(10) 0.0115(10)
C10 0.0134(9) 0.0132(9) 0.0146(9) 0.0024(8) 0.0045(7) -0.0002(8)
C11 0.0154(10) 0.0159(10) 0.0151(9) 0.0010(8) 0.0018(8) -0.0012(8)
C12 0.0126(9) 0.0209(11) 0.0178(10) 0.0025(8) 0.0025(8) 0.0016(8)
C13 0.0205(11) 0.0214(11) 0.0165(10) 0.0000(9) 0.0052(8) 0.0041(9)
C14 0.0205(10) 0.0211(11) 0.0137(9) -0.0017(8) -0.0003(8) 0.0014(9)
C15 0.0148(10) 0.0165(10) 0.0148(9) 0.0030(8) 0.0017(8) 0.0003(8)
C16 0.0178(10) 0.0217(11) 0.0168(9) -0.0021(8) -0.0005(8) 0.0022(9)
C17 0.0131(9) 0.0170(10) 0.0190(9) 0.0004(8) -0.0004(8) 0.0005(8)
C18 0.0154(11) 0.0398(15) 0.0430(14) -0.0163(12) 0.0042(10) -0.0067(10)
C19 0.0201(11) 0.0542(17) 0.0248(12) -0.0095(12) 0.0009(9) 0.0170(12)
N1 0.0098(8) 0.0182(9) 0.0144(8) 0.0039(7) 0.0016(6) 0.0014(7)
O1 0.0147(7) 0.0269(8) 0.0141(7) 0.0025(6) 0.0029(5) 0.0011(6)
O2 0.0184(7) 0.0220(8) 0.0276(8) -0.0037(7) 0.0035(6) 0.0062(6)
O3 0.0219(8) 0.0426(11) 0.0234(8) -0.0030(8) -0.0008(7) 0.0083(8)
O4 0.0122(7) 0.0283(8) 0.0186(7) -0.0074(6) 0.0009(5) -0.0012(6)
O5 0.0135(7) 0.0381(10) 0.0220(8) -0.0085(7) 0.0012(6) 0.0102(7)

loop_
_atom_type_symbol
_atom_type_description
_atom_type_scat_dispersion_real
_atom_type_scat_dispersion_imag
_atom_type_scat_source
C C 0.0033 0.0016 'International Tables Vol C Tables 4.2.6.8 and 6.1.1.4'
H H 0.0000 0.0000 'International Tables Vol C Tables 4.2.6.8 and 6.1.1.4'
N N 0.0061 0.0033 'International Tables Vol C Tables 4.2.6.8 and 6.1.1.4'
O O 0.0106 0.0060 'International Tables Vol C Tables 4.2.6.8 and 6.1.1.4'

loop_
_geom_angle_atom_site_label_1
_geom_angle_atom_site_label_2
_geom_angle_atom_site_label_3
_geom_angle
O1 C1 N1 125.61(18)
O1 C1 C2 125.38(17)
N1 C1 C2 108.99(17)
C1 C2 C3 106.59(15)
C1 C2 H2A 110.4
C3 C2 H2A 110.4
C1 C2 H2B 110.4
C3 C2 H2B 110.4
H2A C2 H2B 108.6
C10 C3 C7 109.98(16)
C10 C3 C2 112.81(16)
C7 C3 C2 111.39(17)
C10 C3 C4 114.27(15)
C7 C3 C4 104.37(15)
C2 C3 C4 103.61(15)
N1 C4 C17 109.18(16)
N1 C4 C5 108.71(16)
C17 C4 C5 114.59(16)
N1 C4 C3 103.59(15)
C17 C4 C3 115.50(16)
C5 C4 C3 104.55(15)
C8 C5 C6 117.00(18)
C8 C5 C4 111.37(17)
C6 C5 C4 103.31(16)
C8 C5 H5 108.3
C6 C5 H5 108.3
C4 C5 H5 108.3
C5 C6 C7 102.10(17)
C5 C6 H6A 111.3
C7 C6 H6A 111.3
C5 C6 H6B 111.3
C7 C6 H6B 111.3
H6A C6 H6B 109.2
C6 C7 C3 105.15(16)
C6 C7 H7A 110.7
C3 C7 H7A 110.7
C6 C7 H7B 110.7
C3 C7 H7B 110.7
H7A C7 H7B 108.8
O3 C8 O2 123.10(19)
O3 C8 C5 124.6(2)
O2 C8 C5 112.29(18)
O2 C9 H9A 109.5
O2 C9 H9B 109.5
H9A C9 H9B 109.5
O2 C9 H9C 109.5
H9A C9 H9C 109.5
H9B C9 H9C 109.5
C11 C10 C15 118.45(18)
C11 C10 C3 118.85(17)
C15 C10 C3 122.60(17)
O4 C11 C12 119.91(17)
O4 C11 C10 118.45(17)
C12 C11 C10 121.58(18)
O5 C12 C13 124.68(19)
O5 C12 C11 115.91(18)
C13 C12 C11 119.40(19)
C14 C13 C12 119.1(2)
C14 C13 H13 120.4
C12 C13 H13 120.4
C13 C14 C15 122.16(19)
C13 C14 H14 118.9
C15 C14 H14 118.9
C14 C15 C10 119.23(18)
C14 C15 C16 120.32(18)
C10 C15 C16 120.44(18)
C15 C16 C17 111.14(17)
C15 C16 H16A 109.4
C17 C16 H16A 109.4
C15 C16 H16B 109.4
C17 C16 H16B 109.4
H16A C16 H16B 108.0
C4 C17 C16 112.20(16)
C4 C17 H17A 109.2
C16 C17 H17A 109.2
C4 C17 H17B 109.2
C16 C17 H17B 109.2
H17A C17 H17B 107.9
O4 C18 H18A 109.5
O4 C18 H18B 109.5
H18A C18 H18B 109.5
O4 C18 H18C 109.5
H18A C18 H18C 109.5
H18B C18 H18C 109.5
O5 C19 H19A 109.5
O5 C19 H19B 109.5
H19A C19 H19B 109.5
O5 C19 H19C 109.5
H19A C19 H19C 109.5
H19B C19 H19C 109.5
C1 N1 C4 116.37(16)
C1 N1 H1 121.4(16)
C4 N1 H1 121.9(16)
C8 O2 C9 115.58(17)
C11 O4 C18 116.12(17)
C12 O5 C19 116.86(17)

loop_
_geom_bond_atom_site_label_1
_geom_bond_atom_site_label_2
_geom_bond_distance
C1 O1 1.237(2)
C1 N1 1.331(3)
C1 C2 1.507(3)
C2 C3 1.553(3)
C2 H2A 0.9900
C2 H2B 0.9900
C3 C10 1.523(3)
C3 C7 1.553(3)
C3 C4 1.595(3)
C4 N1 1.460(2)
C4 C17 1.523(3)
C4 C5 1.565(3)
C5 C8 1.512(3)
C5 C6 1.527(3)
C5 H5 1.0000
C6 C7 1.528(3)
C6 H6A 0.9900
C6 H6B 0.9900
C7 H7A 0.9900
C7 H7B 0.9900
C8 O3 1.205(3)
C8 O2 1.342(3)
C9 O2 1.446(3)
C9 H9A 0.9800
C9 H9B 0.9800
C9 H9C 0.9800
C10 C11 1.400(3)
C10 C15 1.407(3)
C11 O4 1.380(2)
C11 C12 1.398(3)
C12 O5 1.365(3)
C12 C13 1.390(3)
C13 C14 1.387(3)
C13 H13 0.9500
C14 C15 1.388(3)
C14 H14 0.9500
C15 C16 1.508(3)
C16 C17 1.525(3)
C16 H16A 0.9900
C16 H16B 0.9900
C17 H17A 0.9900
C17 H17B 0.9900
C18 O4 1.433(3)
C18 H18A 0.9800
C18 H18B 0.9800
C18 H18C 0.9800
C19 O5 1.428(3)
C19 H19A 0.9800
C19 H19B 0.9800
C19 H19C 0.9800
N1 H1 0.88(3)

loop_
_geom_hbond_atom_site_label_D
_geom_hbond_atom_site_label_H
_geom_hbond_atom_site_label_A
_geom_hbond_distance_DH
_geom_hbond_distance_HA
_geom_hbond_distance_DA
_geom_hbond_angle_DHA
_geom_hbond_site_symmetry_A
N1 H1 O1 0.88(3) 1.95(3) 2.825(2) 173(3) 2_655

loop_
_geom_torsion_atom_site_label_1
_geom_torsion_atom_site_label_2
_geom_torsion_atom_site_label_3
_geom_torsion_atom_site_label_4
_geom_torsion
O1 C1 C2 C3 173.60(19)
N1 C1 C2 C3 -8.2(2)
C1 C2 C3 C10 133.28(17)
C1 C2 C3 C7 -102.47(19)
C1 C2 C3 C4 9.2(2)
C10 C3 C4 N1 -130.26(16)
C7 C3 C4 N1 109.58(17)
C2 C3 C4 N1 -7.12(19)
C10 C3 C4 C17 -10.9(2)
C7 C3 C4 C17 -131.10(18)
C2 C3 C4 C17 112.20(18)
C10 C3 C4 C5 115.93(17)
C7 C3 C4 C5 -4.23(19)
C2 C3 C4 C5 -120.93(16)
N1 C4 C5 C8 46.2(2)
C17 C4 C5 C8 -76.2(2)
C3 C4 C5 C8 156.34(16)
N1 C4 C5 C6 -80.20(19)
C17 C4 C5 C6 157.36(16)
C3 C4 C5 C6 29.94(19)
C8 C5 C6 C7 -167.29(17)
C4 C5 C6 C7 -44.56(19)
C5 C6 C7 C3 42.3(2)
C10 C3 C7 C6 -146.10(17)
C2 C3 C7 C6 88.1(2)
C4 C3 C7 C6 -23.1(2)
C6 C5 C8 O3 -163.1(2)
C4 C5 C8 O3 78.4(3)
C6 C5 C8 O2 18.4(3)
C4 C5 C8 O2 -100.1(2)
C7 C3 C10 C11 -71.3(2)
C2 C3 C10 C11 53.7(2)
C4 C3 C10 C11 171.75(17)
C7 C3 C10 C15 105.0(2)
C2 C3 C10 C15 -130.02(19)
C4 C3 C10 C15 -12.0(3)
C15 C10 C11 O4 179.28(18)
C3 C10 C11 O4 -4.3(3)
C15 C10 C11 C12 2.1(3)
C3 C10 C11 C12 178.48(18)
O4 C11 C12 O5 1.8(3)
C10 C11 C12 O5 179.01(19)
O4 C11 C12 C13 -177.14(19)
C10 C11 C12 C13 0.0(3)
O5 C12 C13 C14 179.9(2)
C11 C12 C13 C14 -1.2(3)
C12 C13 C14 C15 0.2(3)
C13 C14 C15 C10 2.0(3)
C13 C14 C15 C16 -176.8(2)
C11 C10 C15 C14 -3.0(3)
C3 C10 C15 C14 -179.28(19)
C11 C10 C15 C16 175.77(19)
C3 C10 C15 C16 -0.5(3)
C14 C15 C16 C17 -146.12(19)
C10 C15 C16 C17 35.1(3)
N1 C4 C17 C16 161.10(16)
C5 C4 C17 C16 -76.7(2)
C3 C4 C17 C16 44.9(2)
C15 C16 C17 C4 -56.6(2)
O1 C1 N1 C4 -178.25(19)
C2 C1 N1 C4 3.6(2)
C17 C4 N1 C1 -121.08(19)
C5 C4 N1 C1 113.27(19)
C3 C4 N1 C1 2.5(2)
O3 C8 O2 C9 -1.4(3)
C5 C8 O2 C9 177.16(18)
C12 C11 O4 C18 -65.3(3)
C10 C11 O4 C18 117.5(2)
C13 C12 O5 C19 -8.5(3)
C11 C12 O5 C19 172.6(2)
